data_1567638
loop_
_publ_author_name
'Sung, Jiha'

_publ_section_title
;
 3-(2,3-Dimethoxyphenyl)-2,3-dihydro-1<i>H</i>-benzo[<i>f</i>]chromen-1-one
;
_journal_coeditor_code HB4411
_journal_issue 9
_journal_name_full IUCrData
_journal_page_first x220885
_journal_paper_doi 10.1107/S2414314622008859
_journal_volume 7
_journal_year 2022
_chemical_formula_iupac 'C21 H18 O4'
_chemical_formula_moiety 'C21 H18 O4'
_chemical_formula_sum 'C21 H18 O4'
_chemical_formula_weight 334.35
_chemical_name_systematic
;
3-(2,3-Dimethoxyphenyl)-2,3-dihydro-1<i>H</i>-benzo[<i>f</i>]chromen-1-one
;
_space_group_IT_number 2
_space_group_name_Hall '-P 1'
_space_group_name_H-M_alt 'P -1'
_symmetry_cell_setting triclinic
_symmetry_space_group_name_Hall '-P 1'
_symmetry_space_group_name_H-M 'P -1'
_atom_sites_solution_hydrogens geom
_atom_sites_solution_primary direct
_atom_sites_solution_secondary difmap
_audit_creation_method SHELXTL
_cell_angle_alpha 94.261(4)
_cell_angle_beta 107.335(4)
_cell_angle_gamma 112.326(3)
_cell_formula_units_Z 2
_cell_length_a 8.3312(14)
_cell_length_b 9.6506(16)
_cell_length_c 11.797(2)
_cell_measurement_reflns_used 2013
_cell_measurement_temperature 200(2)
_cell_measurement_theta_max 25.91
_cell_measurement_theta_min 2.65
_cell_volume 818.4(2)
_computing_cell_refinement
;
SAINT (Bruker, 2012)
;
_computing_data_collection
;
APEX2 (Bruker, 2012)
;
_computing_data_reduction
;
SAINT (Bruker, 2012)
;
_computing_molecular_graphics
;
SHELXTL (Sheldrick, 2008)
;
_computing_publication_material
;
publCIF (Westrip, 2010)
;
_computing_structure_refinement
;
SHELXL2014 (Sheldrick, 2015)
;
_computing_structure_solution
;
SHELXS (Sheldrick, 2008)
;
_diffrn_ambient_temperature 200(2)
_diffrn_measured_fraction_theta_full 0.989
_diffrn_measured_fraction_theta_max 0.989
_diffrn_measurement_device_type 'Bruker SMART CCD'
_diffrn_measurement_method \w
_diffrn_radiation_monochromator graphite
_diffrn_radiation_source 'fine-focus sealed tube'
_diffrn_radiation_type MoK\a
_diffrn_radiation_wavelength 0.71073
_diffrn_reflns_av_R_equivalents 0.0201
_diffrn_reflns_av_sigmaI/netI 0.0394
_diffrn_reflns_limit_h_max 9
_diffrn_reflns_limit_h_min -10
_diffrn_reflns_limit_k_max 11
_diffrn_reflns_limit_k_min -11
_diffrn_reflns_limit_l_max 13
_diffrn_reflns_limit_l_min -14
_diffrn_reflns_number 5181
_diffrn_reflns_theta_full 26.05
_diffrn_reflns_theta_max 26.05
_diffrn_reflns_theta_min 2.33
_exptl_absorpt_coefficient_mu 0.094
_exptl_absorpt_correction_T_max 0.9852
_exptl_absorpt_correction_T_min 0.9689
_exptl_absorpt_correction_type multi-scan
_exptl_absorpt_process_details
;
(SADABS; Krause <i>et al.</i>,  2015)
;
_exptl_crystal_colour yellow
_exptl_crystal_density_diffrn 1.357
_exptl_crystal_density_method 'not measured'
_exptl_crystal_description block
_exptl_crystal_F_000 352
_exptl_crystal_size_max 0.34
_exptl_crystal_size_mid 0.21
_exptl_crystal_size_min 0.16
_refine_diff_density_max 0.301
_refine_diff_density_min -0.379
_refine_ls_extinction_method none
_refine_ls_goodness_of_fit_ref 1.128
_refine_ls_hydrogen_treatment constr
_refine_ls_matrix_type full
_refine_ls_number_parameters 228
_refine_ls_number_reflns 3202
_refine_ls_number_restraints 0
_refine_ls_restrained_S_all 1.128
_refine_ls_R_factor_all 0.0967
_refine_ls_R_factor_gt 0.0569
_refine_ls_shift/su_max 0.000
_refine_ls_shift/su_mean 0.000
_refine_ls_structure_factor_coef Fsqd
_refine_ls_weighting_details 'calc w=1/[\s^2^(Fo^2^)+(0.0727P)^2^+0.8943P] where P=(Fo^2^+2Fc^2^)/3'
_refine_ls_weighting_scheme calc
_refine_ls_wR_factor_gt 0.1321
_refine_ls_wR_factor_ref 0.2044
_reflns_number_gt 2136
_reflns_number_total 3202
_reflns_threshold_expression I>2\s(I)
_cod_data_source_file hb4411sup1.cif
_cod_data_source_block I
_cod_database_code 1567638

loop_
_symmetry_equiv_pos_as_xyz
'x, y, z'
'-x, -y, -z'

loop_
_atom_site_type_symbol
_atom_site_label
_atom_site_fract_x
_atom_site_fract_y
_atom_site_fract_z
_atom_site_U_iso_or_equiv
_atom_site_adp_type
_atom_site_calc_flag
_atom_site_refinement_flags
_atom_site_occupancy
_atom_site_symmetry_multiplicity
_atom_site_disorder_assembly
_atom_site_disorder_group
C C1 0.5916(4) 0.4265(4) 0.1200(3) 0.0387(7) Uani d . 1 1 . .
O O1 0.7393(3) 0.5280(3) 0.1255(2) 0.0534(7) Uani d . 1 1 . .
C C2 0.4897(5) 0.4555(4) 0.1987(3) 0.0467(8) Uani d . 1 1 . .
H H2A 0.5804 0.5215 0.2782 0.056 Uiso calc R 1 1 . .
H H2B 0.4162 0.5101 0.1594 0.056 Uiso calc R 1 1 . .
C C3 0.3641(4) 0.3088(4) 0.2179(3) 0.0404(8) Uani d . 1 1 . .
H H3 0.4419 0.2569 0.2588 0.048 Uiso calc R 1 1 . .
O O2 0.2359(3) 0.2101(2) 0.10246(19) 0.0406(6) Uani d . 1 1 . .
C C4 0.2501(4) 0.3214(4) 0.2935(3) 0.0387(7) Uani d . 1 1 . .
C C5 0.2559(4) 0.2556(3) 0.3936(3) 0.0368(7) Uani d . 1 1 . .
O O3 0.3634(3) 0.1743(3) 0.4229(2) 0.0470(6) Uani d . 1 1 . .
C C6 0.5292(5) 0.2525(5) 0.5253(4) 0.0649(11) Uani d . 1 1 . .
H H6A 0.6015 0.3530 0.5121 0.097 Uiso calc R 1 1 . .
H H6B 0.6025 0.1923 0.5364 0.097 Uiso calc R 1 1 . .
H H6C 0.4983 0.2664 0.5979 0.097 Uiso calc R 1 1 . .
C C7 0.1468(4) 0.2610(4) 0.4626(3) 0.0396(7) Uani d . 1 1 . .
O O4 0.1617(3) 0.1893(3) 0.5578(2) 0.0501(6) Uani d . 1 1 . .
C C8 0.0315(5) 0.1696(5) 0.6180(4) 0.0558(10) Uani d . 1 1 . .
H H8A 0.0463 0.2702 0.6546 0.084 Uiso calc R 1 1 . .
H H8B 0.0537 0.1122 0.6816 0.084 Uiso calc R 1 1 . .
H H8C -0.0947 0.1128 0.5590 0.084 Uiso calc R 1 1 . .
C C9 0.0321(5) 0.3356(4) 0.4296(3) 0.0443(8) Uani d . 1 1 . .
H H9 -0.0429 0.3403 0.4753 0.053 Uiso calc R 1 1 . .
C C10 0.0275(5) 0.4029(4) 0.3300(3) 0.0474(8) Uani d . 1 1 . .
H H10 -0.0501 0.4549 0.3083 0.057 Uiso calc R 1 1 . .
C C11 0.1337(5) 0.3958(4) 0.2616(3) 0.0452(8) Uani d . 1 1 . .
H H11 0.1277 0.4416 0.1928 0.054 Uiso calc R 1 1 . .
C C12 0.3185(4) 0.1820(4) 0.0248(3) 0.0366(7) Uani d . 1 1 . .
C C13 0.2063(4) 0.0489(4) -0.0672(3) 0.0425(8) Uani d . 1 1 . .
H H13 0.0818 -0.0104 -0.0740 0.051 Uiso calc R 1 1 . .
C C14 0.2764(5) 0.0057(4) -0.1459(3) 0.0427(8) Uani d . 1 1 . .
H H14 0.1997 -0.0838 -0.2083 0.051 Uiso calc R 1 1 . .
C C15 0.4630(4) 0.0918(4) -0.1370(3) 0.0378(7) Uani d . 1 1 . .
C C16 0.5352(5) 0.0391(4) -0.2161(3) 0.0428(8) Uani d . 1 1 . .
H H16 0.4571 -0.0510 -0.2778 0.051 Uiso calc R 1 1 . .
C C17 0.7169(5) 0.1166(4) -0.2048(3) 0.0482(9) Uani d . 1 1 . .
H H17 0.7653 0.0800 -0.2577 0.058 Uiso calc R 1 1 . .
C C18 0.8306(5) 0.2500(4) -0.1150(3) 0.0474(9) Uani d . 1 1 . .
H H18 0.9572 0.3027 -0.1065 0.057 Uiso calc R 1 1 . .
C C19 0.7633(5) 0.3060(4) -0.0389(3) 0.0438(8) Uani d . 1 1 . .
H H19 0.8427 0.3985 0.0200 0.053 Uiso calc R 1 1 . .
C C20 0.5757(4) 0.2274(4) -0.0469(3) 0.0366(7) Uani d . 1 1 . .
C C21 0.4989(4) 0.2770(3) 0.0347(3) 0.0364(7) Uani d . 1 1 . .

loop_
_atom_site_aniso_label
_atom_site_aniso_U_11
_atom_site_aniso_U_22
_atom_site_aniso_U_33
_atom_site_aniso_U_12
_atom_site_aniso_U_13
_atom_site_aniso_U_23
C1 0.0354(17) 0.0354(16) 0.0444(18) 0.0114(14) 0.0171(14) 0.0101(14)
O1 0.0415(14) 0.0415(13) 0.0690(17) 0.0044(11) 0.0286(13) 0.0005(12)
C2 0.0425(19) 0.0418(18) 0.053(2) 0.0108(15) 0.0244(16) -0.0009(16)
C3 0.0327(16) 0.0440(18) 0.0390(17) 0.0112(14) 0.0130(14) 0.0041(14)
O2 0.0309(11) 0.0458(12) 0.0404(12) 0.0101(10) 0.0165(10) 0.0001(10)
C4 0.0335(16) 0.0407(17) 0.0353(17) 0.0101(14) 0.0120(14) 0.0028(14)
C5 0.0330(16) 0.0334(16) 0.0428(18) 0.0123(13) 0.0157(14) 0.0027(14)
O3 0.0464(14) 0.0478(13) 0.0530(14) 0.0236(11) 0.0217(12) 0.0090(11)
C6 0.048(2) 0.087(3) 0.055(2) 0.034(2) 0.0076(19) 0.006(2)
C7 0.0399(18) 0.0389(17) 0.0393(17) 0.0124(15) 0.0198(15) 0.0042(14)
O4 0.0556(15) 0.0598(15) 0.0489(14) 0.0277(13) 0.0312(12) 0.0186(12)
C8 0.061(2) 0.061(2) 0.056(2) 0.023(2) 0.039(2) 0.0157(19)
C9 0.0443(19) 0.0452(18) 0.0471(19) 0.0172(16) 0.0246(16) 0.0045(15)
C10 0.0438(19) 0.050(2) 0.053(2) 0.0234(17) 0.0196(17) 0.0080(17)
C11 0.0451(19) 0.0470(19) 0.0431(19) 0.0180(16) 0.0163(16) 0.0131(15)
C12 0.0325(16) 0.0436(17) 0.0360(17) 0.0157(14) 0.0158(14) 0.0080(14)
C13 0.0292(16) 0.0429(18) 0.0457(19) 0.0065(14) 0.0136(14) 0.0007(15)
C14 0.0402(18) 0.0417(18) 0.0411(18) 0.0120(15) 0.0161(15) 0.0013(14)
C15 0.0361(17) 0.0385(17) 0.0371(17) 0.0141(14) 0.0127(14) 0.0084(14)
C16 0.0433(19) 0.0439(18) 0.0452(19) 0.0190(15) 0.0208(16) 0.0074(15)
C17 0.054(2) 0.050(2) 0.053(2) 0.0255(18) 0.0306(18) 0.0131(17)
C18 0.0397(18) 0.050(2) 0.061(2) 0.0178(16) 0.0294(17) 0.0189(17)
C19 0.0370(18) 0.0438(18) 0.051(2) 0.0136(15) 0.0213(16) 0.0105(15)
C20 0.0343(16) 0.0380(16) 0.0404(17) 0.0147(14) 0.0165(14) 0.0135(14)
C21 0.0315(16) 0.0371(16) 0.0396(17) 0.0120(13) 0.0143(14) 0.0080(14)

loop_
_atom_type_symbol
_atom_type_description
_atom_type_scat_dispersion_real
_atom_type_scat_dispersion_imag
_atom_type_scat_source
C C 0.0033 0.0016 'International Tables Vol C Tables 4.2.6.8 and 6.1.1.4'
H H 0.0000 0.0000 'International Tables Vol C Tables 4.2.6.8 and 6.1.1.4'
O O 0.0106 0.0060 'International Tables Vol C Tables 4.2.6.8 and 6.1.1.4'

loop_
_geom_angle_atom_site_label_1
_geom_angle_atom_site_label_2
_geom_angle_atom_site_label_3
_geom_angle_site_symmetry_1
_geom_angle_site_symmetry_3
_geom_angle
_geom_angle_publ_flag
O1 C1 C21 . . 123.8(3) ?
O1 C1 C2 . . 119.8(3) ?
C21 C1 C2 . . 116.4(3) ?
C3 C2 C1 . . 110.8(3) ?
C3 C2 H2A . . 109.5 ?
C1 C2 H2A . . 109.5 ?
C3 C2 H2B . . 109.5 ?
C1 C2 H2B . . 109.5 ?
H2A C2 H2B . . 108.1 ?
O2 C3 C2 . . 109.8(3) ?
O2 C3 C4 . . 107.0(2) ?
C2 C3 C4 . . 116.2(3) ?
O2 C3 H3 . . 107.8 ?
C2 C3 H3 . . 107.8 ?
C4 C3 H3 . . 107.8 ?
C12 O2 C3 . . 114.2(2) ?
C5 C4 C11 . . 118.8(3) ?
C5 C4 C3 . . 120.3(3) ?
C11 C4 C3 . . 120.9(3) ?
C4 C5 O3 . . 119.6(3) ?
C4 C5 C7 . . 121.4(3) ?
O3 C5 C7 . . 118.9(3) ?
C5 O3 C6 . . 114.0(3) ?
O3 C6 H6A . . 109.5 ?
O3 C6 H6B . . 109.5 ?
H6A C6 H6B . . 109.5 ?
O3 C6 H6C . . 109.5 ?
H6A C6 H6C . . 109.5 ?
H6B C6 H6C . . 109.5 ?
O4 C7 C9 . . 125.0(3) ?
O4 C7 C5 . . 116.0(3) ?
C9 C7 C5 . . 119.0(3) ?
C7 O4 C8 . . 117.8(3) ?
O4 C8 H8A . . 109.5 ?
O4 C8 H8B . . 109.5 ?
H8A C8 H8B . . 109.5 ?
O4 C8 H8C . . 109.5 ?
H8A C8 H8C . . 109.5 ?
H8B C8 H8C . . 109.5 ?
C10 C9 C7 . . 119.7(3) ?
C10 C9 H9 . . 120.1 ?
C7 C9 H9 . . 120.1 ?
C11 C10 C9 . . 121.1(3) ?
C11 C10 H10 . . 119.5 ?
C9 C10 H10 . . 119.5 ?
C10 C11 C4 . . 120.0(3) ?
C10 C11 H11 . . 120.0 ?
C4 C11 H11 . . 120.0 ?
O2 C12 C21 . . 123.3(3) ?
O2 C12 C13 . . 114.5(3) ?
C21 C12 C13 . . 122.3(3) ?
C14 C13 C12 . . 119.7(3) ?
C14 C13 H13 . . 120.2 ?
C12 C13 H13 . . 120.2 ?
C13 C14 C15 . . 121.3(3) ?
C13 C14 H14 . . 119.4 ?
C15 C14 H14 . . 119.4 ?
C20 C15 C16 . . 120.5(3) ?
C20 C15 C14 . . 119.6(3) ?
C16 C15 C14 . . 119.9(3) ?
C17 C16 C15 . . 120.6(3) ?
C17 C16 H16 . . 119.7 ?
C15 C16 H16 . . 119.7 ?
C16 C17 C18 . . 119.5(3) ?
C16 C17 H17 . . 120.2 ?
C18 C17 H17 . . 120.2 ?
C19 C18 C17 . . 121.2(3) ?
C19 C18 H18 . . 119.4 ?
C17 C18 H18 . . 119.4 ?
C18 C19 C20 . . 120.8(3) ?
C18 C19 H19 . . 119.6 ?
C20 C19 H19 . . 119.6 ?
C15 C20 C19 . . 117.4(3) ?
C15 C20 C21 . . 119.2(3) ?
C19 C20 C21 . . 123.4(3) ?
C12 C21 C20 . . 117.7(3) ?
C12 C21 C1 . . 117.6(3) ?
C20 C21 C1 . . 124.5(3) ?

loop_
_geom_bond_atom_site_label_1
_geom_bond_atom_site_label_2
_geom_bond_site_symmetry_2
_geom_bond_distance
_geom_bond_publ_flag
C1 O1 . 1.227(4) ?
C1 C21 . 1.471(4) ?
C1 C2 . 1.507(4) ?
C2 C3 . 1.488(5) ?
C2 H2A . 0.9900 ?
C2 H2B . 0.9900 ?
C3 O2 . 1.439(4) ?
C3 C4 . 1.513(4) ?
C3 H3 . 1.0000 ?
O2 C12 . 1.366(3) ?
C4 C5 . 1.379(4) ?
C4 C11 . 1.396(5) ?
C5 O3 . 1.389(4) ?
C5 C7 . 1.400(4) ?
O3 C6 . 1.419(4) ?
C6 H6A . 0.9800 ?
C6 H6B . 0.9800 ?
C6 H6C . 0.9800 ?
C7 O4 . 1.362(4) ?
C7 C9 . 1.388(5) ?
O4 C8 . 1.428(4) ?
C8 H8A . 0.9800 ?
C8 H8B . 0.9800 ?
C8 H8C . 0.9800 ?
C9 C10 . 1.381(5) ?
C9 H9 . 0.9500 ?
C10 C11 . 1.379(5) ?
C10 H10 . 0.9500 ?
C11 H11 . 0.9500 ?
C12 C21 . 1.394(4) ?
C12 C13 . 1.406(4) ?
C13 C14 . 1.352(4) ?
C13 H13 . 0.9500 ?
C14 C15 . 1.423(4) ?
C14 H14 . 0.9500 ?
C15 C20 . 1.410(4) ?
C15 C16 . 1.410(4) ?
C16 C17 . 1.369(5) ?
C16 H16 . 0.9500 ?
C17 C18 . 1.396(5) ?
C17 H17 . 0.9500 ?
C18 C19 . 1.367(5) ?
C18 H18 . 0.9500 ?
C19 C20 . 1.424(4) ?
C19 H19 . 0.9500 ?
C20 C21 . 1.449(4) ?

loop_
_geom_hbond_atom_site_label_D
_geom_hbond_atom_site_label_H
_geom_hbond_atom_site_label_A
_geom_hbond_site_symmetry_A
_geom_hbond_distance_DH
_geom_hbond_distance_HA
_geom_hbond_distance_DA
_geom_hbond_angle_DHA
C13 H13 O2 2 0.95 2.52 3.454(4) 169
C18 H18 O1 2_765 0.95 2.52 3.452(4) 166

loop_
_geom_torsion_atom_site_label_1
_geom_torsion_atom_site_label_2
_geom_torsion_atom_site_label_3
_geom_torsion_atom_site_label_4
_geom_torsion_site_symmetry_1
_geom_torsion_site_symmetry_2
_geom_torsion_site_symmetry_3
_geom_torsion_site_symmetry_4
_geom_torsion
_geom_torsion_publ_flag
O1 C1 C2 C3 . . . . -156.5(3) ?
C21 C1 C2 C3 . . . . 26.8(4) ?
C1 C2 C3 O2 . . . . -57.2(4) ?
C1 C2 C3 C4 . . . . -178.8(3) ?
C2 C3 O2 C12 . . . . 55.5(3) ?
C4 C3 O2 C12 . . . . -177.5(3) ?
O2 C3 C4 C5 . . . . 111.0(3) ?
C2 C3 C4 C5 . . . . -125.9(3) ?
O2 C3 C4 C11 . . . . -67.2(4) ?
C2 C3 C4 C11 . . . . 55.9(4) ?
C11 C4 C5 O3 . . . . 176.6(3) ?
C3 C4 C5 O3 . . . . -1.6(4) ?
C11 C4 C5 C7 . . . . 0.5(5) ?
C3 C4 C5 C7 . . . . -177.7(3) ?
C4 C5 O3 C6 . . . . 105.9(4) ?
C7 C5 O3 C6 . . . . -77.9(4) ?
C4 C5 C7 O4 . . . . 178.7(3) ?
O3 C5 C7 O4 . . . . 2.6(4) ?
C4 C5 C7 C9 . . . . -0.6(5) ?
O3 C5 C7 C9 . . . . -176.7(3) ?
C9 C7 O4 C8 . . . . 9.5(5) ?
C5 C7 O4 C8 . . . . -169.8(3) ?
O4 C7 C9 C10 . . . . -179.3(3) ?
C5 C7 C9 C10 . . . . 0.0(5) ?
C7 C9 C10 C11 . . . . 0.7(5) ?
C9 C10 C11 C4 . . . . -0.8(5) ?
C5 C4 C11 C10 . . . . 0.2(5) ?
C3 C4 C11 C10 . . . . 178.4(3) ?
C3 O2 C12 C21 . . . . -21.5(4) ?
C3 O2 C12 C13 . . . . 158.7(3) ?
O2 C12 C13 C14 . . . . -176.9(3) ?
C21 C12 C13 C14 . . . . 3.3(5) ?
C12 C13 C14 C15 . . . . 0.6(5) ?
C13 C14 C15 C20 . . . . -2.0(5) ?
C13 C14 C15 C16 . . . . 176.4(3) ?
C20 C15 C16 C17 . . . . 1.6(5) ?
C14 C15 C16 C17 . . . . -176.8(3) ?
C15 C16 C17 C18 . . . . -0.8(5) ?
C16 C17 C18 C19 . . . . -0.9(5) ?
C17 C18 C19 C20 . . . . 1.7(5) ?
C16 C15 C20 C19 . . . . -0.8(5) ?
C14 C15 C20 C19 . . . . 177.6(3) ?
C16 C15 C20 C21 . . . . -178.7(3) ?
C14 C15 C20 C21 . . . . -0.3(5) ?
C18 C19 C20 C15 . . . . -0.9(5) ?
C18 C19 C20 C21 . . . . 177.0(3) ?
O2 C12 C21 C20 . . . . 174.8(3) ?
C13 C12 C21 C20 . . . . -5.5(5) ?
O2 C12 C21 C1 . . . . -10.3(5) ?
C13 C12 C21 C1 . . . . 169.4(3) ?
C15 C20 C21 C12 . . . . 3.9(4) ?
C19 C20 C21 C12 . . . . -173.9(3) ?
C15 C20 C21 C1 . . . . -170.6(3) ?
C19 C20 C21 C1 . . . . 11.6(5) ?
O1 C1 C21 C12 . . . . -170.1(3) ?
C2 C1 C21 C12 . . . . 6.4(4) ?
O1 C1 C21 C20 . . . . 4.4(5) ?
C2 C1 C21 C20 . . . . -179.1(3) ?

_cod_database_fobs_code 1567638
